data_1527081
loop_
_publ_author_name
'Andersson, Y.'

_publ_section_title
;
 The crystal structure of Pd15 P2
;
_journal_name_full 'Acta Chemica Scandinavica, Series A: (28,1974-)'
_journal_page_first 354
_journal_page_last 358
_journal_volume 31
_journal_year 1977
_chemical_formula_sum 'P2 Pd15'
_chemical_name_systematic 'Pd15 P2'
_space_group_IT_number 148
_symmetry_space_group_name_Hall '-R 3'
_symmetry_space_group_name_H-M 'R -3 :H'
_cell_angle_alpha 90
_cell_angle_beta 90
_cell_angle_gamma 120
_cell_formula_units_Z 3
_cell_length_a 7.1067
_cell_length_b 7.1067
_cell_length_c 17.0867
_cell_volume 747.351
_citation_journal_id_ASTM ACAPCT
_cod_data_source_file Andersson_ACAPCT_1977_578.cif
_cod_data_source_block P2Pd15
_cod_original_cell_volume 747.3513
_cod_database_code 1527081

loop_
_symmetry_equiv_pos_as_xyz
x,y,z
-y,x-y,z
-x+y,-x,z
-x,-y,-z
y,-x+y,-z
x-y,x,-z
x+2/3,y+1/3,z+1/3
-y+2/3,x-y+1/3,z+1/3
-x+y+2/3,-x+1/3,z+1/3
-x+2/3,-y+1/3,-z+1/3
y+2/3,-x+y+1/3,-z+1/3
x-y+2/3,x+1/3,-z+1/3
x+1/3,y+2/3,z+2/3
-y+1/3,x-y+2/3,z+2/3
-x+y+1/3,-x+2/3,z+2/3
-x+1/3,-y+2/3,-z+2/3
y+1/3,-x+y+2/3,-z+2/3
x-y+1/3,x+2/3,-z+2/3

loop_
_atom_site_label
_atom_site_type_symbol
_atom_site_fract_x
_atom_site_fract_y
_atom_site_fract_z
_atom_site_occupancy
_atom_site_U_iso_or_equiv
Pd1 Pd 0.40049 0.28437 0.96339 1 0.0
Pd3 Pd 0 0 0.07941 1 0.0
P1 P 0 0 0.28552 1 0.0
Pd4 Pd 0 0 0.5 1 0.0
Pd2 Pd 0.25807 0.23813 0.79537 1 0.0
